data_1550914
loop_
_publ_author_name
'Gasque, Laura'
'Guzm\'an-M\'endez, \'Oscar'
'Bern\`es, Sylvain'

_publ_section_title
;
 Aquatris[1-(2,4-dioxo-2<i>H</i>-1-benzopyran-3-ylidene)ethan-1-olato]ethanolgadolinium(III)
 ethanol monosolvate
;
_journal_coeditor_code IM4004
_journal_issue 4
_journal_name_full IUCrData
_journal_page_first x190493
_journal_paper_doi 10.1107/S2414314619004930
_journal_volume 4
_journal_year 2019
_chemical_formula_iupac '[Gd (C11 H7 O4)3 (C2 H6 O) (H2 O)], C2 H6 O'
_chemical_formula_moiety 'C35 H29 Gd O14, C2 H6 O'
_chemical_formula_sum 'C37 H35 Gd O15'
_chemical_formula_weight 876.90
_chemical_name_systematic
'Aquatris[1-(2,4-dioxo-2<i>H</i>-1-benzopyran-3-ylidene)ethan-1-olato]ethanolgadolinium(III) ethanol monosolvate'
_space_group_crystal_system monoclinic
_space_group_IT_number 14
_space_group_name_Hall '-P 2ybc'
_space_group_name_H-M_alt 'P 1 21/c 1'
_symmetry_space_group_name_Hall '-P 2ybc'
_symmetry_space_group_name_H-M 'P 1 21/c 1'
_atom_sites_solution_hydrogens mixed
_atom_sites_solution_primary dual
_atom_sites_solution_secondary difmap
_audit_creation_method SHELXL-2018/3
_cell_angle_alpha 90
_cell_angle_beta 113.840(2)
_cell_angle_gamma 90
_cell_formula_units_Z 4
_cell_length_a 11.5029(3)
_cell_length_b 31.8022(9)
_cell_length_c 10.8445(3)
_cell_measurement_reflns_used 36640
_cell_measurement_temperature 250.0(10)
_cell_measurement_theta_max 22.69
_cell_measurement_theta_min 2.15
_cell_volume 3628.63(18)
_computing_cell_refinement
;
X-AREA (Stoe & Cie, 2018)
;
_computing_data_collection
;
X-AREA (Stoe & Cie, 2018)
;
_computing_data_reduction
;
X-AREA (Stoe & Cie, 2018)
;
_computing_molecular_graphics
;
XP in SHELXTL-Plus (Sheldrick, 2008) and Mercury (Macrae <i>et al.</i>,
2008)
;
_computing_publication_material
;
publCif (Westrip, 2010)
;
_computing_structure_refinement
;
SHELXL2018 (Sheldrick, 2015b)
;
_computing_structure_solution
;
SHELXT2014 (Sheldrick, 2015a)
;
_diffrn_ambient_temperature 250.0(10)
_diffrn_detector 'Reverse-biased silicon diode array'
_diffrn_detector_area_resol_mean 5.81
_diffrn_measured_fraction_theta_full 0.991
_diffrn_measured_fraction_theta_max 0.986
_diffrn_measurement_device 'four-circle diffractometer'
_diffrn_measurement_device_type 'Stoe Stadivari'
_diffrn_measurement_method '\w scans'
_diffrn_measurement_specimen_support 'Mitegen 50um'
_diffrn_radiation_monochromator 'Graded multilayer mirror'
_diffrn_radiation_probe x-ray
_diffrn_radiation_type AgK\a
_diffrn_radiation_wavelength 0.56083
_diffrn_reflns_av_R_equivalents 0.0505
_diffrn_reflns_av_unetI/netI 0.0452
_diffrn_reflns_limit_h_max 14
_diffrn_reflns_limit_h_min -14
_diffrn_reflns_limit_k_max 39
_diffrn_reflns_limit_k_min -39
_diffrn_reflns_limit_l_max 13
_diffrn_reflns_limit_l_min -13
_diffrn_reflns_number 45823
_diffrn_reflns_theta_full 19.664
_diffrn_reflns_theta_max 20.519
_diffrn_reflns_theta_min 2.152
_diffrn_source 'Sealed X-ray tube'
_diffrn_source_current 0.600
_diffrn_source_power 0.039
_diffrn_source_voltage 65
_exptl_absorpt_coefficient_mu 1.024
_exptl_absorpt_correction_T_max 1.0000
_exptl_absorpt_correction_T_min 0.5829
_exptl_absorpt_correction_type multi-scan
_exptl_absorpt_process_details
;
(X-AREA; Stoe & Cie, 2018)
;
_exptl_crystal_colour colourless
_exptl_crystal_density_diffrn 1.605
_exptl_crystal_description plate
_exptl_crystal_F_000 1764
_exptl_crystal_size_max 0.500
_exptl_crystal_size_mid 0.300
_exptl_crystal_size_min 0.060
_refine_diff_density_max 0.621
_refine_diff_density_min -0.651
_refine_ls_extinction_method none
_refine_ls_goodness_of_fit_ref 1.013
_refine_ls_hydrogen_treatment mixed
_refine_ls_matrix_type full
_refine_ls_number_constraints 0
_refine_ls_number_parameters 495
_refine_ls_number_reflns 7317
_refine_ls_number_restraints 6
_refine_ls_restrained_S_all 1.013
_refine_ls_R_factor_all 0.0534
_refine_ls_R_factor_gt 0.0337
_refine_ls_shift/su_max 0.002
_refine_ls_shift/su_mean 0.000
_refine_ls_structure_factor_coef Fsqd
_refine_ls_weighting_details 'w=1/[\s^2^(Fo^2^)+(0.0397P)^2^] where P=(Fo^2^+2Fc^2^)/3'
_refine_ls_weighting_scheme calc
_refine_ls_wR_factor_gt 0.0723
_refine_ls_wR_factor_ref 0.0784
_reflns_number_gt 5494
_reflns_number_total 7317
_reflns_threshold_expression 'I > 2\s(I)'
_cod_data_source_file im4004sup1.cif
_cod_data_source_block I
_cod_original_cell_volume 3628.62(18)
_cod_database_code 1550914
_shelx_estimated_absorpt_t_min 0.628
_shelx_estimated_absorpt_t_max 0.941

loop_
_space_group_symop_operation_xyz
'x, y, z'
'-x, y+1/2, -z+1/2'
'-x, -y, -z'
'x, -y-1/2, z-1/2'

loop_
_atom_site_type_symbol
_atom_site_label
_atom_site_fract_x
_atom_site_fract_y
_atom_site_fract_z
_atom_site_U_iso_or_equiv
_atom_site_adp_type
_atom_site_calc_flag
_atom_site_occupancy
Gd Gd1 0.32396(2) 0.38332(2) 0.65440(2) 0.03530(7) Uani d 1
O O1 -0.2286(2) 0.36089(11) 0.5373(3) 0.0632(8) Uani d 1
O O2 -0.1432(3) 0.34226(12) 0.7479(3) 0.0754(10) Uani d 1
O O3 0.1096(2) 0.40002(9) 0.5385(2) 0.0458(6) Uani d 1
O O4 0.2153(2) 0.38175(9) 0.8025(2) 0.0425(6) Uani d 1
C C2 -0.1229(4) 0.35819(15) 0.6576(4) 0.0510(10) Uani d 1
C C3 -0.0025(3) 0.37320(12) 0.6643(4) 0.0382(9) Uani d 1
C C4 0.0079(3) 0.38814(12) 0.5459(4) 0.0380(8) Uani d 1
C C5 -0.1081(4) 0.39009(13) 0.4215(4) 0.0463(10) Uani d 1
C C6 -0.1080(4) 0.40423(16) 0.3008(4) 0.0605(12) Uani d 1
H H6 -0.031918 0.413900 0.297964 0.073 Uiso calc 1
C C7 -0.2187(6) 0.4043(2) 0.1843(5) 0.0825(16) Uani d 1
H H7 -0.218139 0.414098 0.102814 0.099 Uiso calc 1
C C8 -0.3302(6) 0.38977(19) 0.1892(6) 0.0872(18) Uani d 1
H H8 -0.405035 0.389533 0.109828 0.105 Uiso calc 1
C C9 -0.3339(4) 0.37599(18) 0.3048(6) 0.0756(16) Uani d 1
H H9 -0.410644 0.366535 0.306605 0.091 Uiso calc 1
C C10 -0.2212(4) 0.37593(14) 0.4230(5) 0.0543(11) Uani d 1
C C11 0.1068(3) 0.37340(12) 0.7928(4) 0.0386(9) Uani d 1
C C12 0.0962(4) 0.36405(16) 0.9238(4) 0.0558(11) Uani d 1
H H12A 0.026852 0.380229 0.929070 0.084 Uiso calc 1
H H12B 0.174997 0.371584 0.998382 0.084 Uiso calc 1
H H12C 0.079830 0.334292 0.928425 0.084 Uiso calc 1
O O21 0.3255(3) 0.19355(9) 0.6550(3) 0.0593(8) Uani d 1
O O22 0.4516(3) 0.20264(11) 0.5523(4) 0.0754(10) Uani d 1
O O23 0.2292(2) 0.31735(8) 0.6307(3) 0.0427(6) Uani d 1
O O24 0.4223(2) 0.33318(10) 0.5646(3) 0.0505(7) Uani d 1
C C22 0.3833(4) 0.22069(15) 0.5968(4) 0.0528(11) Uani d 1
C C23 0.3607(3) 0.26510(13) 0.5977(4) 0.0397(9) Uani d 1
C C24 0.2634(3) 0.27989(12) 0.6364(3) 0.0366(8) Uani d 1
C C25 0.1987(3) 0.24889(12) 0.6863(4) 0.0397(9) Uani d 1
C C26 0.1059(4) 0.26070(14) 0.7297(4) 0.0517(10) Uani d 1
H H26 0.078409 0.288814 0.720969 0.062 Uiso calc 1
C C27 0.0533(4) 0.23141(16) 0.7858(5) 0.0635(12) Uani d 1
H H27 -0.009484 0.239634 0.815633 0.076 Uiso calc 1
C C28 0.0922(4) 0.19063(16) 0.7982(4) 0.0635(13) Uani d 1
H H28 0.055881 0.170878 0.836663 0.076 Uiso calc 1
C C29 0.1837(4) 0.17797(15) 0.7553(4) 0.0624(12) Uani d 1
H H29 0.210647 0.149802 0.764178 0.075 Uiso calc 1
C C30 0.2355(4) 0.20766(13) 0.6984(4) 0.0467(9) Uani d 1
C C31 0.4325(3) 0.29467(15) 0.5552(4) 0.0461(10) Uani d 1
C C32 0.5275(4) 0.28046(17) 0.4999(5) 0.0718(14) Uani d 1
H H32A 0.484305 0.264046 0.418714 0.108 Uiso calc 1
H H32B 0.592455 0.263356 0.566673 0.108 Uiso calc 1
H H32C 0.566722 0.304861 0.478848 0.108 Uiso calc 1
O O41 0.6855(2) 0.47924(9) 0.4682(3) 0.0523(7) Uani d 1
O O42 0.5149(3) 0.48143(10) 0.2835(3) 0.0562(7) Uani d 1
O O43 0.5179(2) 0.41424(9) 0.6765(2) 0.0425(6) Uani d 1
O O44 0.3049(2) 0.41309(9) 0.4466(2) 0.0431(6) Uani d 1
C C42 0.5606(3) 0.46792(13) 0.3981(4) 0.0440(9) Uani d 1
C C43 0.4987(3) 0.44347(12) 0.4673(4) 0.0379(8) Uani d 1
C C44 0.5643(3) 0.43375(12) 0.6066(4) 0.0390(9) Uani d 1
C C45 0.6956(3) 0.44855(13) 0.6745(4) 0.0427(9) Uani d 1
C C46 0.7656(4) 0.44179(15) 0.8114(4) 0.0522(11) Uani d 1
H H46 0.729631 0.426631 0.861698 0.063 Uiso calc 1
C C47 0.8878(4) 0.45728(17) 0.8737(5) 0.0654(13) Uani d 1
H H47 0.935060 0.452972 0.966420 0.079 Uiso calc 1
C C48 0.9401(4) 0.47921(18) 0.7982(5) 0.0711(15) Uani d 1
H H48 1.023669 0.489430 0.840589 0.085 Uiso calc 1
C C49 0.8725(4) 0.48642(16) 0.6625(5) 0.0660(14) Uani d 1
H H49 0.908613 0.501611 0.612360 0.079 Uiso calc 1
C C50 0.7510(3) 0.47080(13) 0.6023(4) 0.0471(10) Uani d 1
C C51 0.3681(3) 0.43018(12) 0.3907(4) 0.0386(8) Uani d 1
C C52 0.3027(4) 0.43506(15) 0.2412(4) 0.0551(11) Uani d 1
H H52A 0.351072 0.420692 0.198569 0.083 Uiso calc 1
H H52B 0.296218 0.464690 0.218116 0.083 Uiso calc 1
H H52C 0.218156 0.422977 0.209851 0.083 Uiso calc 1
O O53 0.4721(2) 0.35409(11) 0.8598(3) 0.0536(8) Uani d 1
H H53A 0.455(4) 0.3378(13) 0.911(4) 0.080 Uiso d 1
H H53B 0.546(2) 0.3478(16) 0.871(4) 0.080 Uiso d 1
O O54 0.3384(3) 0.45345(9) 0.7454(3) 0.0535(7) Uani d 1
H H54 0.396(4) 0.4704(13) 0.748(5) 0.080 Uiso d 1
C C55 0.2554(4) 0.47760(16) 0.7856(5) 0.0677(13) Uani d 1
H H55A 0.174962 0.462504 0.761659 0.081 Uiso calc 1
H H55B 0.237102 0.504482 0.737301 0.081 Uiso calc 1
C C56 0.3133(6) 0.4856(2) 0.9332(5) 0.111(2) Uani d 1
H H56A 0.254230 0.501409 0.958542 0.167 Uiso calc 1
H H56B 0.391127 0.501553 0.956454 0.167 Uiso calc 1
H H56C 0.332276 0.458980 0.981096 0.167 Uiso calc 1
O O57 0.6984(4) 0.33100(18) 0.8778(5) 0.124(2) Uani d 1
H H57 0.714(6) 0.333(2) 0.808(4) 0.187 Uiso d 1
C C58 0.7719(6) 0.2997(3) 0.9692(7) 0.109(2) Uani d 1
H H58A 0.740236 0.296023 1.039971 0.131 Uiso calc 1
H H58B 0.860265 0.309275 1.012364 0.131 Uiso calc 1
C C59 0.7684(7) 0.2592(3) 0.9043(9) 0.140(3) Uani d 1
H H59A 0.810851 0.238156 0.972477 0.210 Uiso calc 1
H H59B 0.811209 0.261618 0.843785 0.210 Uiso calc 1
H H59C 0.680693 0.250905 0.853506 0.210 Uiso calc 1

loop_
_atom_site_aniso_label
_atom_site_aniso_U_11
_atom_site_aniso_U_22
_atom_site_aniso_U_33
_atom_site_aniso_U_12
_atom_site_aniso_U_13
_atom_site_aniso_U_23
Gd1 0.03853(10) 0.03460(12) 0.03740(11) -0.00399(9) 0.02013(8) 0.00337(9)
O1 0.0395(15) 0.079(3) 0.069(2) -0.0063(15) 0.0202(15) -0.0025(18)
O2 0.0566(17) 0.105(3) 0.076(2) -0.0144(18) 0.0388(16) 0.020(2)
O3 0.0389(13) 0.0559(18) 0.0441(15) 0.0055(12) 0.0184(12) 0.0157(13)
O4 0.0419(13) 0.0498(18) 0.0401(14) -0.0059(12) 0.0210(11) -0.0001(12)
C2 0.043(2) 0.057(3) 0.056(3) 0.004(2) 0.024(2) 0.003(2)
C3 0.0394(19) 0.034(2) 0.045(2) 0.0002(15) 0.0215(17) 0.0014(17)
C4 0.0397(19) 0.034(2) 0.042(2) 0.0045(16) 0.0173(16) 0.0016(17)
C5 0.050(2) 0.043(3) 0.042(2) 0.0073(18) 0.0147(18) -0.0044(18)
C6 0.064(3) 0.066(3) 0.043(2) 0.009(2) 0.013(2) 0.003(2)
C7 0.091(4) 0.093(5) 0.045(3) 0.012(3) 0.008(3) 0.003(3)
C8 0.081(4) 0.085(5) 0.061(3) 0.010(3) -0.008(3) -0.013(3)
C9 0.053(3) 0.079(4) 0.075(4) 0.005(3) 0.005(3) -0.022(3)
C10 0.047(2) 0.049(3) 0.060(3) 0.0019(19) 0.014(2) -0.004(2)
C11 0.048(2) 0.032(2) 0.043(2) 0.0011(16) 0.0259(18) 0.0041(16)
C12 0.061(2) 0.072(3) 0.044(2) -0.002(2) 0.032(2) 0.005(2)
O21 0.0678(18) 0.0345(17) 0.072(2) 0.0106(15) 0.0253(16) -0.0012(15)
O22 0.078(2) 0.059(2) 0.098(2) 0.0106(17) 0.0451(19) -0.0266(19)
O23 0.0464(14) 0.0250(15) 0.0651(17) 0.0008(11) 0.0313(13) 0.0029(13)
O24 0.0552(16) 0.049(2) 0.0597(17) -0.0022(14) 0.0361(14) -0.0020(15)
C22 0.049(2) 0.052(3) 0.052(2) 0.005(2) 0.014(2) -0.011(2)
C23 0.0400(19) 0.038(2) 0.039(2) 0.0050(17) 0.0143(16) -0.0045(18)
C24 0.0380(19) 0.033(2) 0.036(2) -0.0010(16) 0.0121(15) -0.0030(17)
C25 0.044(2) 0.034(2) 0.037(2) -0.0042(17) 0.0114(16) 0.0013(17)
C26 0.057(2) 0.039(3) 0.066(3) -0.003(2) 0.032(2) 0.002(2)
C27 0.072(3) 0.059(3) 0.071(3) -0.014(2) 0.042(3) 0.000(3)
C28 0.080(3) 0.055(3) 0.051(3) -0.024(3) 0.022(2) 0.006(2)
C29 0.082(3) 0.041(3) 0.051(3) -0.009(2) 0.013(2) 0.002(2)
C30 0.054(2) 0.037(3) 0.042(2) -0.0026(19) 0.0122(19) -0.0013(19)
C31 0.046(2) 0.055(3) 0.040(2) 0.005(2) 0.0202(17) -0.002(2)
C32 0.070(3) 0.077(4) 0.090(4) 0.010(3) 0.055(3) -0.007(3)
O41 0.0537(16) 0.056(2) 0.0558(17) -0.0166(14) 0.0316(14) -0.0005(14)
O42 0.0722(18) 0.054(2) 0.0529(17) -0.0137(15) 0.0360(15) 0.0057(15)
O43 0.0412(13) 0.0496(18) 0.0381(13) -0.0098(12) 0.0174(11) 0.0044(12)
O44 0.0465(14) 0.0486(18) 0.0377(13) -0.0094(12) 0.0204(11) 0.0069(12)
C42 0.050(2) 0.040(2) 0.048(2) -0.0084(18) 0.0268(19) -0.0050(19)
C43 0.048(2) 0.034(2) 0.040(2) -0.0084(17) 0.0252(17) -0.0029(17)
C44 0.0405(19) 0.037(2) 0.044(2) -0.0041(16) 0.0218(17) -0.0056(18)
C45 0.041(2) 0.041(2) 0.048(2) -0.0049(17) 0.0204(18) -0.0072(18)
C46 0.046(2) 0.057(3) 0.051(2) -0.005(2) 0.0170(19) -0.010(2)
C47 0.052(3) 0.070(4) 0.068(3) -0.004(2) 0.018(2) -0.015(3)
C48 0.044(2) 0.082(4) 0.086(4) -0.018(2) 0.024(3) -0.032(3)
C49 0.053(3) 0.073(4) 0.081(4) -0.022(2) 0.036(3) -0.021(3)
C50 0.044(2) 0.046(3) 0.057(3) -0.0099(19) 0.026(2) -0.012(2)
C51 0.051(2) 0.030(2) 0.040(2) -0.0043(17) 0.0236(17) 0.0020(17)
C52 0.066(3) 0.061(3) 0.039(2) -0.017(2) 0.0212(19) 0.002(2)
O53 0.0438(14) 0.072(2) 0.0475(16) 0.0016(15) 0.0204(13) 0.0185(15)
O54 0.0657(18) 0.0407(18) 0.0727(19) -0.0148(14) 0.0471(16) -0.0094(15)
C55 0.077(3) 0.058(3) 0.084(3) -0.006(3) 0.049(3) -0.006(3)
C56 0.106(4) 0.171(8) 0.068(4) 0.024(4) 0.047(3) -0.016(4)
O57 0.082(2) 0.199(6) 0.125(3) 0.064(3) 0.074(2) 0.100(4)
C58 0.069(4) 0.154(8) 0.101(5) 0.013(4) 0.030(3) 0.055(5)
C59 0.129(6) 0.151(9) 0.183(9) 0.016(6) 0.108(6) 0.051(7)

loop_
_atom_type_symbol
_atom_type_description
_atom_type_scat_dispersion_real
_atom_type_scat_dispersion_imag
_atom_type_scat_source
C C 0.0015 0.0009 'International Tables Vol C Tables 4.2.6.8 and 6.1.1.4'
H H 0.0000 0.0000 'International Tables Vol C Tables 4.2.6.8 and 6.1.1.4'
O O 0.0056 0.0036 'International Tables Vol C Tables 4.2.6.8 and 6.1.1.4'
Gd Gd -0.3741 2.5954 'International Tables Vol C Tables 4.2.6.8 and 6.1.1.4'

loop_
_exptl_crystal_face_index_h
_exptl_crystal_face_index_k
_exptl_crystal_face_index_l
_exptl_crystal_face_perp_dist
-3 1 -5 0.0240
3 -1 5 0.0440
-1 -2 1 0.1510
5 6 -1 0.0940
-1 5 1 0.0630
1 -6 -1 0.1400
-2 -9 1 0.1540
-6 1 5 0.1010
2 7 -1 0.0780

loop_
_geom_angle_atom_site_label_1
_geom_angle_atom_site_label_2
_geom_angle_atom_site_label_3
_geom_angle
O23 Gd1 O3 78.45(9)
O23 Gd1 O43 140.12(9)
O3 Gd1 O43 135.25(9)
O23 Gd1 O44 113.27(9)
O3 Gd1 O44 74.08(8)
O43 Gd1 O44 69.55(8)
O23 Gd1 O53 82.98(10)
O3 Gd1 O53 142.64(8)
O43 Gd1 O53 77.15(9)
O44 Gd1 O53 143.28(8)
O23 Gd1 O24 68.30(8)
O3 Gd1 O24 120.42(10)
O43 Gd1 O24 74.59(9)
O44 Gd1 O24 75.82(9)
O53 Gd1 O24 80.92(10)
O23 Gd1 O4 73.04(9)
O3 Gd1 O4 69.03(8)
O43 Gd1 O4 131.84(8)
O44 Gd1 O4 140.41(9)
O53 Gd1 O4 74.66(8)
O24 Gd1 O4 136.22(9)
O23 Gd1 O54 145.86(8)
O3 Gd1 O54 83.85(10)
O43 Gd1 O54 70.61(9)
O44 Gd1 O54 89.10(9)
O53 Gd1 O54 94.21(11)
O24 Gd1 O54 145.06(8)
O4 Gd1 O54 73.42(9)
C10 O1 C2 121.8(3)
C4 O3 Gd1 134.7(2)
C11 O4 Gd1 136.6(2)
O2 C2 O1 114.1(3)
O2 C2 C3 126.6(4)
O1 C2 C3 119.3(3)
C4 C3 C2 119.8(3)
C4 C3 C11 120.6(3)
C2 C3 C11 119.5(3)
O3 C4 C3 125.2(3)
O3 C4 C5 116.8(3)
C3 C4 C5 117.9(3)
C10 C5 C6 118.5(4)
C10 C5 C4 119.1(4)
C6 C5 C4 122.4(4)
C5 C6 C7 120.7(5)
C5 C6 H6 119.6
C7 C6 H6 119.6
C8 C7 C6 119.3(5)
C8 C7 H7 120.4
C6 C7 H7 120.4
C9 C8 C7 121.6(5)
C9 C8 H8 119.2
C7 C8 H8 119.2
C8 C9 C10 119.0(5)
C8 C9 H9 120.5
C10 C9 H9 120.5
O1 C10 C5 122.0(4)
O1 C10 C9 117.1(4)
C5 C10 C9 120.9(5)
O4 C11 C3 122.3(3)
O4 C11 C12 115.2(3)
C3 C11 C12 122.4(3)
C11 C12 H12A 109.5
C11 C12 H12B 109.5
H12A C12 H12B 109.5
C11 C12 H12C 109.5
H12A C12 H12C 109.5
H12B C12 H12C 109.5
C30 O21 C22 121.2(3)
C24 O23 Gd1 136.9(2)
C31 O24 Gd1 140.6(2)
O22 C22 O21 113.0(4)
O22 C22 C23 127.8(4)
O21 C22 C23 119.2(3)
C24 C23 C22 119.5(3)
C24 C23 C31 119.8(3)
C22 C23 C31 120.6(3)
O23 C24 C23 124.7(3)
O23 C24 C25 117.6(3)
C23 C24 C25 117.6(3)
C30 C25 C26 118.7(4)
C30 C25 C24 119.8(3)
C26 C25 C24 121.4(4)
C27 C26 C25 120.2(4)
C27 C26 H26 119.9
C25 C26 H26 119.9
C28 C27 C26 120.2(4)
C28 C27 H27 119.9
C26 C27 H27 119.9
C27 C28 C29 120.8(4)
C27 C28 H28 119.6
C29 C28 H28 119.6
C28 C29 C30 118.5(5)
C28 C29 H29 120.7
C30 C29 H29 120.7
C25 C30 O21 121.8(4)
C25 C30 C29 121.6(4)
O21 C30 C29 116.6(4)
O24 C31 C23 122.2(3)
O24 C31 C32 115.8(4)
C23 C31 C32 122.0(4)
C31 C32 H32A 109.5
C31 C32 H32B 109.5
H32A C32 H32B 109.5
C31 C32 H32C 109.5
H32A C32 H32C 109.5
H32B C32 H32C 109.5
C50 O41 C42 122.7(3)
C44 O43 Gd1 139.5(2)
C51 O44 Gd1 142.2(2)
O42 C42 O41 113.4(3)
O42 C42 C43 128.2(3)
O41 C42 C43 118.4(3)
C44 C43 C42 120.3(3)
C44 C43 C51 121.7(3)
C42 C43 C51 118.0(3)
O43 C44 C43 125.2(3)
O43 C44 C45 117.3(3)
C43 C44 C45 117.4(3)
C50 C45 C46 118.8(3)
C50 C45 C44 119.7(3)
C46 C45 C44 121.4(3)
C47 C46 C45 120.2(4)
C47 C46 H46 119.9
C45 C46 H46 119.9
C46 C47 C48 119.4(4)
C46 C47 H47 120.3
C48 C47 H47 120.3
C49 C48 C47 121.5(4)
C49 C48 H48 119.2
C47 C48 H48 119.2
C50 C49 C48 118.3(4)
C50 C49 H49 120.9
C48 C49 H49 120.9
O41 C50 C49 116.9(4)
O41 C50 C45 121.3(3)
C49 C50 C45 121.8(4)
O44 C51 C43 121.4(3)
O44 C51 C52 115.9(3)
C43 C51 C52 122.7(3)
C51 C52 H52A 109.5
C51 C52 H52B 109.5
H52A C52 H52B 109.5
C51 C52 H52C 109.5
H52A C52 H52C 109.5
H52B C52 H52C 109.5
Gd1 O53 H53A 126(3)
Gd1 O53 H53B 122(3)
H53A O53 H53B 104(3)
C55 O54 Gd1 132.7(2)
C55 O54 H54 105(3)
Gd1 O54 H54 122(3)
O54 C55 C56 111.0(4)
O54 C55 H55A 109.4
C56 C55 H55A 109.4
O54 C55 H55B 109.4
C56 C55 H55B 109.4
H55A C55 H55B 108.0
C55 C56 H56A 109.5
C55 C56 H56B 109.5
H56A C56 H56B 109.5
C55 C56 H56C 109.5
H56A C56 H56C 109.5
H56B C56 H56C 109.5
C58 O57 H57 113(4)
O57 C58 C59 112.9(7)
O57 C58 H58A 109.0
C59 C58 H58A 109.0
O57 C58 H58B 109.0
C59 C58 H58B 109.0
H58A C58 H58B 107.8
C58 C59 H59A 109.5
C58 C59 H59B 109.5
H59A C59 H59B 109.5
C58 C59 H59C 109.5
H59A C59 H59C 109.5
H59B C59 H59C 109.5

loop_
_geom_bond_atom_site_label_1
_geom_bond_atom_site_label_2
_geom_bond_distance
Gd1 O23 2.330(2)
Gd1 O3 2.331(2)
Gd1 O43 2.360(2)
Gd1 O44 2.372(2)
Gd1 O53 2.379(3)
Gd1 O24 2.380(3)
Gd1 O4 2.401(2)
Gd1 O54 2.417(3)
O1 C10 1.363(5)
O1 C2 1.381(5)
O2 C2 1.206(5)
O3 C4 1.262(4)
O4 C11 1.238(4)
C2 C3 1.438(5)
C3 C4 1.419(5)
C3 C11 1.451(5)
C4 C5 1.466(5)
C5 C10 1.383(6)
C5 C6 1.384(6)
C6 C7 1.385(6)
C6 H6 0.9400
C7 C8 1.384(8)
C7 H7 0.9400
C8 C9 1.345(8)
C8 H8 0.9400
C9 C10 1.407(6)
C9 H9 0.9400
C11 C12 1.504(5)
C12 H12A 0.9700
C12 H12B 0.9700
C12 H12C 0.9700
O21 C30 1.375(5)
O21 C22 1.388(5)
O22 C22 1.219(5)
O23 C24 1.248(4)
O24 C31 1.238(5)
C22 C23 1.437(6)
C23 C24 1.426(5)
C23 C31 1.444(5)
C24 C25 1.464(5)
C25 C30 1.368(5)
C25 C26 1.382(5)
C26 C27 1.378(6)
C26 H26 0.9400
C27 C28 1.361(7)
C27 H27 0.9400
C28 C29 1.372(7)
C28 H28 0.9400
C29 C30 1.387(6)
C29 H29 0.9400
C31 C32 1.513(5)
C32 H32A 0.9700
C32 H32B 0.9700
C32 H32C 0.9700
O41 C50 1.367(5)
O41 C42 1.374(4)
O42 C42 1.215(4)
O43 C44 1.254(4)
O44 C51 1.244(4)
C42 C43 1.451(5)
C43 C44 1.423(5)
C43 C51 1.455(5)
C44 C45 1.465(5)
C45 C50 1.387(5)
C45 C46 1.390(5)
C46 C47 1.382(6)
C46 H46 0.9400
C47 C48 1.384(7)
C47 H47 0.9400
C48 C49 1.378(7)
C48 H48 0.9400
C49 C50 1.375(6)
C49 H49 0.9400
C51 C52 1.494(5)
C52 H52A 0.9700
C52 H52B 0.9700
C52 H52C 0.9700
O53 H53A 0.840(19)
O53 H53B 0.835(19)
O54 C55 1.424(5)
O54 H54 0.847(19)
C55 C56 1.486(7)
C55 H55A 0.9800
C55 H55B 0.9800
C56 H56A 0.9700
C56 H56B 0.9700
C56 H56C 0.9700
O57 C58 1.419(7)
O57 H57 0.84(2)
C58 C59 1.461(10)
C58 H58A 0.9800
C58 H58B 0.9800
C59 H59A 0.9700
C59 H59B 0.9700
C59 H59C 0.9700

loop_
_geom_hbond_atom_site_label_D
_geom_hbond_atom_site_label_H
_geom_hbond_atom_site_label_A
_geom_hbond_site_symmetry_A
_geom_hbond_distance_DH
_geom_hbond_distance_HA
_geom_hbond_distance_DA
_geom_hbond_angle_DHA
_geom_hbond_publ_flag
O53 H53A O22 4_566 0.840(19) 2.01(2) 2.840(4) 169(4) yes
O54 H54 O42 3_666 0.847(19) 1.95(2) 2.768(4) 163(5) yes
O53 H53B O57 . 0.835(19) 1.80(2) 2.634(4) 173(5) yes
O57 H57 O2 1_655 0.84(2) 2.02(5) 2.740(4) 143(7) no

loop_
_geom_torsion_atom_site_label_1
_geom_torsion_atom_site_label_2
_geom_torsion_atom_site_label_3
_geom_torsion_atom_site_label_4
_geom_torsion
C10 O1 C2 O2 -176.4(4)
C10 O1 C2 C3 2.6(6)
O2 C2 C3 C4 174.9(4)
O1 C2 C3 C4 -3.9(6)
O2 C2 C3 C11 -5.9(7)
O1 C2 C3 C11 175.3(4)
Gd1 O3 C4 C3 28.2(6)
Gd1 O3 C4 C5 -151.8(3)
C2 C3 C4 O3 -176.2(4)
C11 C3 C4 O3 4.5(6)
C2 C3 C4 C5 3.8(5)
C11 C3 C4 C5 -175.4(3)
O3 C4 C5 C10 177.6(4)
C3 C4 C5 C10 -2.5(5)
O3 C4 C5 C6 -0.1(6)
C3 C4 C5 C6 179.9(4)
C10 C5 C6 C7 0.2(7)
C4 C5 C6 C7 177.8(5)
C5 C6 C7 C8 -0.4(8)
C6 C7 C8 C9 0.7(9)
C7 C8 C9 C10 -0.8(9)
C2 O1 C10 C5 -1.3(6)
C2 O1 C10 C9 177.9(4)
C6 C5 C10 O1 178.9(4)
C4 C5 C10 O1 1.2(6)
C6 C5 C10 C9 -0.2(6)
C4 C5 C10 C9 -177.9(4)
C8 C9 C10 O1 -178.6(5)
C8 C9 C10 C5 0.5(7)
Gd1 O4 C11 C3 -19.3(6)
Gd1 O4 C11 C12 161.5(3)
C4 C3 C11 O4 -8.5(6)
C2 C3 C11 O4 172.3(4)
C4 C3 C11 C12 170.7(4)
C2 C3 C11 C12 -8.6(6)
C30 O21 C22 O22 -173.4(4)
C30 O21 C22 C23 8.0(5)
O22 C22 C23 C24 170.9(4)
O21 C22 C23 C24 -10.8(5)
O22 C22 C23 C31 -6.9(6)
O21 C22 C23 C31 171.4(3)
Gd1 O23 C24 C23 -32.4(6)
Gd1 O23 C24 C25 147.7(3)
C22 C23 C24 O23 -174.1(3)
C31 C23 C24 O23 3.7(6)
C22 C23 C24 C25 5.8(5)
C31 C23 C24 C25 -176.4(3)
O23 C24 C25 C30 -178.0(3)
C23 C24 C25 C30 2.1(5)
O23 C24 C25 C26 -2.0(5)
C23 C24 C25 C26 178.1(4)
C30 C25 C26 C27 1.0(6)
C24 C25 C26 C27 -175.0(4)
C25 C26 C27 C28 -0.3(7)
C26 C27 C28 C29 -0.1(7)
C27 C28 C29 C30 -0.2(7)
C26 C25 C30 O21 178.7(4)
C24 C25 C30 O21 -5.2(6)
C26 C25 C30 C29 -1.3(6)
C24 C25 C30 C29 174.8(4)
C22 O21 C30 C25 0.0(5)
C22 O21 C30 C29 -179.9(4)
C28 C29 C30 C25 0.9(6)
C28 C29 C30 O21 -179.1(4)
Gd1 O24 C31 C23 6.9(7)
Gd1 O24 C31 C32 -171.6(3)
C24 C23 C31 O24 7.9(6)
C22 C23 C31 O24 -174.3(4)
C24 C23 C31 C32 -173.8(4)
C22 C23 C31 C32 4.0(6)
C50 O41 C42 O42 173.5(4)
C50 O41 C42 C43 -4.4(5)
O42 C42 C43 C44 -173.9(4)
O41 C42 C43 C44 3.6(5)
O42 C42 C43 C51 4.9(6)
O41 C42 C43 C51 -177.5(3)
Gd1 O43 C44 C43 -1.5(6)
Gd1 O43 C44 C45 177.1(3)
C42 C43 C44 O43 177.3(4)
C51 C43 C44 O43 -1.5(6)
C42 C43 C44 C45 -1.3(5)
C51 C43 C44 C45 179.9(3)
O43 C44 C45 C50 -179.1(4)
C43 C44 C45 C50 -0.5(5)
O43 C44 C45 C46 -0.9(6)
C43 C44 C45 C46 177.8(4)
C50 C45 C46 C47 0.4(6)
C44 C45 C46 C47 -177.9(4)
C45 C46 C47 C48 -0.6(7)
C46 C47 C48 C49 0.8(8)
C47 C48 C49 C50 -0.7(8)
C42 O41 C50 C49 -175.6(4)
C42 O41 C50 C45 2.7(6)
C48 C49 C50 O41 178.6(4)
C48 C49 C50 C45 0.4(7)
C46 C45 C50 O41 -178.4(4)
C44 C45 C50 O41 -0.1(6)
C46 C45 C50 C49 -0.3(6)
C44 C45 C50 C49 178.0(4)
Gd1 O44 C51 C43 -10.3(6)
Gd1 O44 C51 C52 168.2(3)
C44 C43 C51 O44 6.5(6)
C42 C43 C51 O44 -172.3(3)
C44 C43 C51 C52 -171.9(4)
C42 C43 C51 C52 9.3(5)
Gd1 O54 C55 C56 114.2(5)

_cod_database_fobs_code 1550914
